data_7047867
loop_
_publ_author_name
'Abudurusuli, Ailijiang'
'Wu, Kui'
'Rouzhahong, Yilimiranmu'
'Yang, Zhihua'
'Pan, Shilie'

_publ_section_title
;
 NaBaM<sup>III</sup>Q<sub>3</sub> (M<sup>III</sup> = Al, Ga; Q = S, Se):
 first quaternary chalcogenides with isolated edge-sharing
 (MQ<sub>6</sub>)<sup>6-</sup> dimers.
;
_journal_issue 45
_journal_name_full 'Dalton transactions (Cambridge, England : 2003)'
_journal_page_first 16044
_journal_page_last 16047
_journal_paper_doi 10.1039/c8dt04048f
_journal_volume 47
_journal_year 2018
_chemical_formula_sum 'Al2 Ba2 Na2 Se6'
_chemical_formula_weight 848.37
_space_group_IT_number 62
_space_group_name_Hall '-P 2ac 2n'
_space_group_name_H-M_alt 'P n m a'
_symmetry_cell_setting orthorhombic
_symmetry_space_group_name_Hall '-P 2ac 2n'
_symmetry_space_group_name_H-M 'P n m a'
_atom_sites_solution_primary direct
_atom_sites_solution_secondary difmap
_audit_creation_method SHELXL-97
_audit_update_record
;
2018-07-18 deposited with the CCDC.
2018-10-10 downloaded from the CCDC.
;
_cell_angle_alpha 90.00
_cell_angle_beta 90.00
_cell_angle_gamma 90.00
_cell_formula_units_Z 4
_cell_length_a 20.384(6)
_cell_length_b 9.171(3)
_cell_length_c 7.162(2)
_cell_measurement_reflns_used 1753
_cell_measurement_temperature 296(2)
_cell_measurement_theta_max 27.15
_cell_measurement_theta_min 2.99
_cell_volume 1338.9(7)
_computing_cell_refinement 'Bruker SMART'
_computing_data_collection 'Bruker SMART'
_computing_data_reduction 'Bruker SAINT'
_computing_molecular_graphics 'Bruker SHELXTL'
_computing_publication_material 'Bruker SHELXTL'
_computing_structure_refinement 'Bruker SHELXTL'
_computing_structure_solution 'Bruker SHELXTL'
_diffrn_ambient_temperature 296(2)
_diffrn_measured_fraction_theta_full 0.999
_diffrn_measured_fraction_theta_max 0.999
_diffrn_measurement_device_type 'CCD area detector'
_diffrn_measurement_method 'phi and omega scans'
_diffrn_radiation_monochromator graphite
_diffrn_radiation_source 'fine-focus sealed tube'
_diffrn_radiation_type MoK\a
_diffrn_radiation_wavelength 0.71073
_diffrn_reflns_av_R_equivalents 0.0429
_diffrn_reflns_av_sigmaI/netI 0.0351
_diffrn_reflns_limit_h_max 26
_diffrn_reflns_limit_h_min -22
_diffrn_reflns_limit_k_max 11
_diffrn_reflns_limit_k_min -8
_diffrn_reflns_limit_l_max 8
_diffrn_reflns_limit_l_min -9
_diffrn_reflns_number 7837
_diffrn_reflns_theta_full 27.46
_diffrn_reflns_theta_max 27.46
_diffrn_reflns_theta_min 2.99
_exptl_absorpt_coefficient_mu 22.303
_exptl_absorpt_correction_T_max 0.7456
_exptl_absorpt_correction_T_min 0.6004
_exptl_absorpt_correction_type multi-scan
_exptl_absorpt_process_details SADABS
_exptl_crystal_colour colorless
_exptl_crystal_density_diffrn 4.209
_exptl_crystal_density_method 'not measured'
_exptl_crystal_description block
_exptl_crystal_F_000 1456
_exptl_crystal_size_max 0.159
_exptl_crystal_size_mid 0.107
_exptl_crystal_size_min 0.088
_refine_diff_density_max 0.748
_refine_diff_density_min -1.005
_refine_diff_density_rms 0.217
_refine_ls_extinction_coef 0.00137(6)
_refine_ls_extinction_expression Fc^*^=kFc[1+0.001xFc^2^\l^3^/sin(2\q)]^-1/4^
_refine_ls_extinction_method SHELXL
_refine_ls_goodness_of_fit_ref 1.029
_refine_ls_matrix_type full
_refine_ls_number_parameters 68
_refine_ls_number_reflns 1627
_refine_ls_number_restraints 0
_refine_ls_restrained_S_all 1.029
_refine_ls_R_factor_all 0.0315
_refine_ls_R_factor_gt 0.0232
_refine_ls_shift/su_max 0.000
_refine_ls_shift/su_mean 0.000
_refine_ls_structure_factor_coef Fsqd
_refine_ls_weighting_details 'calc w=1/[\s^2^(Fo^2^)+(0.0148P)^2^+0.4137P] where P=(Fo^2^+2Fc^2^)/3'
_refine_ls_weighting_scheme calc
_refine_ls_wR_factor_gt 0.0446
_refine_ls_wR_factor_ref 0.0480
_reflns_number_gt 1356
_reflns_number_total 1627
_reflns_threshold_expression >2sigma(I)
_cod_data_source_file c8dt04048f2.cif
_cod_data_source_block 33
_cod_depositor_comments
;
The following automatic conversions were performed:

'_symmetry_cell_setting' value 'Orthorhombic' changed to
'orthorhombic' according to
/home/data/users/saulius/crontab/automatic-downloads/rss-feeds/RSC/lib/dictionaries/cif_core.dic
dictionary named 'cif_core.dic' version 2.4.2 from 2011-04-26.

Automatic conversion script
Id: cif_fix_values 4973 2017-02-22 13:04:09Z antanas 

 Adding full bibliography for 7047864--7047867.cif.

2023-11-21
Z value and formula fixed to values more according to usual
chemical conventions.                 miguel
;
_cod_original_formula_sum 'Al0.73 Ba0.73 Na0.73 Se2.18'
_cod_original_formula_weight 308.50
_cod_original_formula_units_Z 11
_cod_original_cell_volume 1338.8(6)
_cod_original_sg_symbol_H-M 'Pnma '
_cod_database_code 7047867

loop_
_symmetry_equiv_pos_as_xyz
'x, y, z'
'-x+1/2, -y, z+1/2'
'-x, y+1/2, -z'
'x+1/2, -y+1/2, -z+1/2'
'-x, -y, -z'
'x-1/2, y, -z-1/2'
'x, -y-1/2, z'
'-x-1/2, y-1/2, z-1/2'

loop_
_atom_site_label
_atom_site_type_symbol
_atom_site_fract_x
_atom_site_fract_y
_atom_site_fract_z
_atom_site_U_iso_or_equiv
_atom_site_adp_type
_atom_site_occupancy
_atom_site_symmetry_multiplicity
_atom_site_calc_flag
_atom_site_refinement_flags
Ba1 Ba 0.330367(13) 0.01039(3) 0.27492(4) 0.01523(9) Uani 1 1 d .
Se1 Se 0.45286(3) 0.2500 0.28001(9) 0.01763(16) Uani 1 2 d S
Se2 Se 0.38833(2) 0.05364(5) 0.73297(6) 0.01610(13) Uani 1 1 d .
Se3 Se 0.44085(3) -0.2500 0.24210(9) 0.01781(16) Uani 1 2 d S
Se4 Se 0.24797(3) 0.2500 0.02479(8) 0.01449(15) Uani 1 2 d S
Se5 Se 0.23811(3) 0.2500 0.50623(8) 0.01367(15) Uani 1 2 d S
Al1 Al 0.45694(9) 0.2500 0.6091(3) 0.0145(4) Uani 1 2 d S
Al2 Al 0.18822(9) -0.2500 0.2560(2) 0.0127(4) Uani 1 2 d S
Na1 Na 0.39755(17) -0.2500 0.6917(6) 0.0551(11) Uani 1 2 d S
Na2 Na 0.5000 0.0000 0.0000 0.0296(7) Uani 1 2 d S

loop_
_atom_site_aniso_label
_atom_site_aniso_U_11
_atom_site_aniso_U_22
_atom_site_aniso_U_33
_atom_site_aniso_U_23
_atom_site_aniso_U_13
_atom_site_aniso_U_12
Ba1 0.01629(16) 0.01178(16) 0.01762(16) -0.00073(11) -0.00094(11) 0.00018(11)
Se1 0.0175(3) 0.0178(4) 0.0176(3) 0.000 0.0003(3) 0.000
Se2 0.0155(2) 0.0090(2) 0.0238(3) 0.00080(19) -0.00183(19) 0.00083(18)
Se3 0.0119(3) 0.0141(4) 0.0275(4) 0.000 -0.0022(3) 0.000
Se4 0.0169(3) 0.0166(4) 0.0101(3) 0.000 0.0006(2) 0.000
Se5 0.0149(3) 0.0156(4) 0.0105(3) 0.000 -0.0003(2) 0.000
Al1 0.0132(10) 0.0124(11) 0.0178(10) 0.000 -0.0022(8) 0.000
Al2 0.0137(10) 0.0122(10) 0.0121(10) 0.000 -0.0001(7) 0.000
Na1 0.045(2) 0.0120(17) 0.108(3) 0.000 -0.018(2) 0.000
Na2 0.0221(15) 0.0372(19) 0.0293(17) 0.0028(14) -0.0044(12) -0.0009(13)

loop_
_atom_type_symbol
_atom_type_description
_atom_type_scat_dispersion_real
_atom_type_scat_dispersion_imag
_atom_type_scat_source
Na Na 0.0362 0.0249 'International Tables Vol C Tables 4.2.6.8 and 6.1.1.4'
Al Al 0.0645 0.0514 'International Tables Vol C Tables 4.2.6.8 and 6.1.1.4'
Se Se -0.0929 2.2259 'International Tables Vol C Tables 4.2.6.8 and 6.1.1.4'
Ba Ba -0.3244 2.2819 'International Tables Vol C Tables 4.2.6.8 and 6.1.1.4'

loop_
_geom_angle_atom_site_label_1
_geom_angle_atom_site_label_2
_geom_angle_atom_site_label_3
_geom_angle
_geom_angle_site_symmetry_1
_geom_angle_site_symmetry_3
Se3 Ba1 Se4 142.55(2) . .
Se3 Ba1 Se1 88.08(3) . .
Se4 Ba1 Se1 87.02(2) . .
Se3 Ba1 Se5 154.16(2) . .
Se4 Ba1 Se5 62.80(2) . .
Se1 Ba1 Se5 89.00(2) . .
Se3 Ba1 Se5 74.24(2) . 2_554
Se4 Ba1 Se5 87.20(2) . 2_554
Se1 Ba1 Se5 141.760(19) . 2_554
Se5 Ba1 Se5 121.156(18) . 2_554
Se3 Ba1 Se4 81.29(2) . 2
Se4 Ba1 Se4 121.164(18) . 2
Se1 Ba1 Se4 144.535(19) . 2
Se5 Ba1 Se4 86.34(2) . 2
Se5 Ba1 Se4 66.82(2) 2_554 2
Se3 Ba1 Se2 85.318(17) . .
Se4 Ba1 Se2 127.185(17) . .
Se1 Ba1 Se2 70.264(16) . .
Se5 Ba1 Se2 69.565(19) . .
Se5 Ba1 Se2 138.886(16) 2_554 .
Se4 Ba1 Se2 75.189(19) 2 .
Se3 Ba1 Al2 93.66(3) . .
Se4 Ba1 Al2 90.65(3) . .
Se1 Ba1 Al2 177.66(3) . .
Se5 Ba1 Al2 90.11(3) . .
Se5 Ba1 Al2 37.77(3) 2_554 .
Se4 Ba1 Al2 37.50(3) 2 .
Se2 Ba1 Al2 111.42(3) . .
Se3 Ba1 Na1 52.76(5) . .
Se4 Ba1 Na1 164.51(6) . .
Se1 Ba1 Na1 97.32(4) . .
Se5 Ba1 Na1 102.28(5) . .
Se5 Ba1 Na1 98.20(4) 2_554 .
Se4 Ba1 Na1 49.87(5) 2 .
Se2 Ba1 Na1 42.76(4) . .
Al2 Ba1 Na1 84.99(5) . .
Se3 Ba1 Ba1 136.526(14) . 7_565
Se4 Ba1 Ba1 48.173(13) . 7_565
Se1 Ba1 Ba1 48.652(14) . 7_565
Se5 Ba1 Ba1 48.754(13) . 7_565
Se5 Ba1 Ba1 135.132(13) 2_554 7_565
Se4 Ba1 Ba1 134.878(13) 2 7_565
Se2 Ba1 Ba1 83.510(9) . 7_565
Al2 Ba1 Ba1 129.47(2) . 7_565
Na1 Ba1 Ba1 126.03(3) . 7_565
Se3 Ba1 Ba1 43.474(14) . 7
Se4 Ba1 Ba1 131.827(13) . 7
Se1 Ba1 Ba1 131.348(14) . 7
Se5 Ba1 Ba1 131.246(13) . 7
Se5 Ba1 Ba1 44.867(13) 2_554 7
Se4 Ba1 Ba1 45.122(13) 2 7
Se2 Ba1 Ba1 96.490(9) . 7
Al2 Ba1 Ba1 50.53(2) . 7
Na1 Ba1 Ba1 53.97(3) . 7
Ba1 Ba1 Ba1 180.000(14) 7_565 7
Al1 Se1 Na1 84.18(9) . 5_656
Al1 Se1 Na2 128.09(3) . .
Na1 Se1 Na2 75.02(6) 5_656 .
Al1 Se1 Na2 128.09(3) . 3_655
Na1 Se1 Na2 75.02(6) 5_656 3_655
Na2 Se1 Na2 91.76(3) . 3_655
Al1 Se1 Ba1 92.14(4) . .
Na1 Se1 Ba1 138.565(15) 5_656 .
Na2 Se1 Ba1 75.207(17) . .
Na2 Se1 Ba1 133.88(2) 3_655 .
Al1 Se1 Ba1 92.14(4) . 7_565
Na1 Se1 Ba1 138.565(15) 5_656 7_565
Na2 Se1 Ba1 133.88(2) . 7_565
Na2 Se1 Ba1 75.207(17) 3_655 7_565
Ba1 Se1 Ba1 82.70(3) . 7_565
Al2 Se2 Al1 81.00(5) 2 .
Al2 Se2 Na1 143.04(8) 2 .
Al1 Se2 Na1 130.84(9) . .
Al2 Se2 Na2 124.94(5) 2 1_556
Al1 Se2 Na2 85.33(5) . 1_556
Na1 Se2 Na2 81.62(7) . 1_556
Al2 Se2 Ba1 85.98(5) 2 .
Al1 Se2 Ba1 86.38(5) . .
Na1 Se2 Ba1 79.16(8) . .
Na2 Se2 Ba1 146.011(17) 1_556 .
Al1 Se3 Na2 84.77(4) 5_656 3_645
Al1 Se3 Na2 84.77(4) 5_656 .
Na2 Se3 Na2 94.71(3) 3_645 .
Al1 Se3 Ba1 125.22(3) 5_656 .
Na2 Se3 Ba1 146.95(2) 3_645 .
Na2 Se3 Ba1 76.741(19) . .
Al1 Se3 Ba1 125.22(3) 5_656 7
Na2 Se3 Ba1 76.741(19) 3_645 7
Na2 Se3 Ba1 146.95(2) . 7
Ba1 Se3 Ba1 93.05(3) . 7
Al1 Se3 Na1 78.25(8) 5_656 .
Na2 Se3 Na1 129.69(2) 3_645 .
Na2 Se3 Na1 129.69(2) . .
Ba1 Se3 Na1 75.54(4) . .
Ba1 Se3 Na1 75.54(4) 7 .
Al2 Se4 Na1 146.00(9) 2_554 2_554
Al2 Se4 Ba1 99.50(4) 2_554 7_565
Na1 Se4 Ba1 105.64(6) 2_554 7_565
Al2 Se4 Ba1 99.50(4) 2_554 .
Na1 Se4 Ba1 105.64(6) 2_554 .
Ba1 Se4 Ba1 83.65(3) 7_565 .
Al2 Se4 Ba1 79.98(4) 2_554 2_554
Na1 Se4 Ba1 76.11(6) 2_554 2_554
Ba1 Se4 Ba1 176.781(17) 7_565 2_554
Ba1 Se4 Ba1 93.29(2) . 2_554
Al2 Se4 Ba1 79.98(4) 2_554 8_665
Na1 Se4 Ba1 76.11(6) 2_554 8_665
Ba1 Se4 Ba1 93.29(2) 7_565 8_665
Ba1 Se4 Ba1 176.781(17) . 8_665
Ba1 Se4 Ba1 89.76(3) 2_554 8_665
Al2 Se5 Ba1 91.03(4) 2 7_565
Al2 Se5 Ba1 91.03(4) 2 .
Ba1 Se5 Ba1 82.49(3) 7_565 .
Al2 Se5 Ba1 80.15(4) 2 8_666
Ba1 Se5 Ba1 92.88(2) 7_565 8_666
Ba1 Se5 Ba1 169.99(2) . 8_666
Al2 Se5 Ba1 80.15(4) 2 2
Ba1 Se5 Ba1 169.99(2) 7_565 2
Ba1 Se5 Ba1 92.881(19) . 2
Ba1 Se5 Ba1 90.27(3) 8_666 2
Se3 Al1 Se1 119.10(8) 5_656 .
Se3 Al1 Se2 110.11(6) 5_656 .
Se1 Al1 Se2 110.01(6) . .
Se3 Al1 Se2 110.11(6) 5_656 7_565
Se1 Al1 Se2 110.01(6) . 7_565
Se2 Al1 Se2 94.80(7) . 7_565
Se4 Al2 Se5 105.94(8) 2 2_554
Se4 Al2 Se2 115.03(5) 2 8_655
Se5 Al2 Se2 111.53(6) 2_554 8_655
Se4 Al2 Se2 115.03(5) 2 2_554
Se5 Al2 Se2 111.53(6) 2_554 2_554
Se2 Al2 Se2 97.86(7) 8_655 2_554
Se4 Al2 Ba1 62.51(4) 2 .
Se5 Al2 Ba1 62.08(4) 2_554 .
Se2 Al2 Ba1 170.23(5) 8_655 .
Se2 Al2 Ba1 91.55(3) 2_554 .
Se4 Al2 Ba1 62.51(4) 2 7
Se5 Al2 Ba1 62.08(4) 2_554 7
Se2 Al2 Ba1 91.55(3) 8_655 7
Se2 Al2 Ba1 170.23(5) 2_554 7
Ba1 Al2 Ba1 78.93(4) . 7
Se2 Na1 Se2 165.66(17) . 7
Se2 Na1 Se1 93.43(7) . 5_656
Se2 Na1 Se1 93.43(7) 7 5_656
Se2 Na1 Se4 88.70(7) . 2
Se2 Na1 Se4 88.70(7) 7 2
Se1 Na1 Se4 161.86(16) 5_656 2
Se2 Na1 Se3 96.85(9) . .
Se2 Na1 Se3 96.85(9) 7 .
Se1 Na1 Se3 78.47(9) 5_656 .
Se4 Na1 Se3 83.38(9) 2 .
Se2 Na1 Na2 51.54(4) . 1_556
Se2 Na1 Na2 124.97(11) 7 1_556
Se1 Na1 Na2 54.14(5) 5_656 1_556
Se4 Na1 Na2 136.52(7) 2 1_556
Se3 Na1 Na2 114.48(9) . 1_556
Se2 Na1 Na2 124.97(11) . 3_646
Se2 Na1 Na2 51.54(4) 7 3_646
Se1 Na1 Na2 54.14(5) 5_656 3_646
Se4 Na1 Na2 136.52(7) 2 3_646
Se3 Na1 Na2 114.48(9) . 3_646
Na2 Na1 Na2 74.06(7) 1_556 3_646
Se2 Na1 Ba1 129.67(11) . 7
Se2 Na1 Ba1 58.08(5) 7 7
Se1 Na1 Ba1 112.66(10) 5_656 7
Se4 Na1 Ba1 54.02(5) 2 7
Se3 Na1 Ba1 51.70(5) . 7
Na2 Na1 Ba1 164.92(12) 1_556 7
Na2 Na1 Ba1 104.90(3) 3_646 7
Se2 Na1 Ba1 58.08(5) . .
Se2 Na1 Ba1 129.67(11) 7 .
Se1 Na1 Ba1 112.66(10) 5_656 .
Se4 Na1 Ba1 54.02(5) 2 .
Se3 Na1 Ba1 51.70(5) . .
Na2 Na1 Ba1 104.90(3) 1_556 .
Na2 Na1 Ba1 164.92(12) 3_646 .
Ba1 Na1 Ba1 72.05(7) 7 .
Se2 Na2 Se2 180.00(2) 5_656 1_554
Se2 Na2 Se3 100.42(2) 5_656 5_655
Se2 Na2 Se3 79.58(2) 1_554 5_655
Se2 Na2 Se3 79.58(2) 5_656 .
Se2 Na2 Se3 100.42(2) 1_554 .
Se3 Na2 Se3 180.00(2) 5_655 .
Se2 Na2 Se1 93.10(2) 5_656 5_655
Se2 Na2 Se1 86.90(2) 1_554 5_655
Se3 Na2 Se1 93.58(2) 5_655 5_655
Se3 Na2 Se1 86.42(2) . 5_655
Se2 Na2 Se1 86.90(2) 5_656 .
Se2 Na2 Se1 93.10(2) 1_554 .
Se3 Na2 Se1 86.42(2) 5_655 .
Se3 Na2 Se1 93.58(2) . .
Se1 Na2 Se1 180.00(3) 5_655 .
Se2 Na2 Na1 46.83(4) 5_656 5_656
Se2 Na2 Na1 133.17(4) 1_554 5_656
Se3 Na2 Na1 70.57(6) 5_655 5_656
Se3 Na2 Na1 109.43(6) . 5_656
Se1 Na2 Na1 129.16(5) 5_655 5_656
Se1 Na2 Na1 50.84(5) . 5_656
Se2 Na2 Na1 133.17(4) 5_656 1_554
Se2 Na2 Na1 46.83(4) 1_554 1_554
Se3 Na2 Na1 109.43(6) 5_655 1_554
Se3 Na2 Na1 70.57(6) . 1_554
Se1 Na2 Na1 50.84(5) 5_655 1_554
Se1 Na2 Na1 129.16(6) . 1_554
Na1 Na2 Na1 180.00(10) 5_656 1_554
Se2 Na2 Ba1 69.75(2) 5_656 5_655
Se2 Na2 Ba1 110.25(2) 1_554 5_655
Se3 Na2 Ba1 53.590(14) 5_655 5_655
Se3 Na2 Ba1 126.410(14) . 5_655
Se1 Na2 Ba1 53.907(13) 5_655 5_655
Se1 Na2 Ba1 126.094(13) . 5_655
Na1 Na2 Ba1 79.91(6) 5_656 5_655
Na1 Na2 Ba1 100.09(6) 1_554 5_655

loop_
_geom_bond_atom_site_label_1
_geom_bond_atom_site_label_2
_geom_bond_distance
_geom_bond_site_symmetry_2
Ba1 Se3 3.2909(8) .
Ba1 Se4 3.2952(8) .
Ba1 Se1 3.3264(9) .
Ba1 Se5 3.3332(8) .
Ba1 Se5 3.3696(8) 2_554
Ba1 Se4 3.3846(8) 2
Ba1 Se2 3.5092(10) .
Ba1 Al2 3.7572(16) .
Ba1 Na1 4.060(3) .
Ba1 Ba1 4.3951(13) 7_565
Ba1 Ba1 4.7763(14) 7
Se1 Al1 2.358(2) .
Se1 Na1 3.056(4) 5_656
Se1 Na2 3.1940(7) .
Se1 Na2 3.1940(7) 3_655
Se1 Ba1 3.3264(9) 7_565
Se2 Al2 2.3887(14) 2
Se2 Al1 2.4464(14) .
Se2 Na1 2.8068(10) .
Se2 Na2 3.0133(7) 1_556
Se3 Al1 2.340(2) 5_656
Se3 Na2 3.1172(7) 3_645
Se3 Na2 3.1172(7) .
Se3 Ba1 3.2909(8) 7
Se3 Na1 3.339(4) .
Se4 Al2 2.323(2) 2_554
Se4 Na1 3.198(4) 2_554
Se4 Ba1 3.2952(8) 7_565
Se4 Ba1 3.3846(8) 2_554
Se4 Ba1 3.3846(8) 8_665
Se5 Al2 2.336(2) 2
Se5 Ba1 3.3332(8) 7_565
Se5 Ba1 3.3696(8) 8_666
Se5 Ba1 3.3696(8) 2
Al1 Se3 2.340(2) 5_656
Al1 Se2 2.4464(14) 7_565
Al2 Se4 2.323(2) 2
Al2 Se5 2.336(2) 2_554
Al2 Se2 2.3887(14) 8_655
Al2 Se2 2.3887(14) 2_554
Al2 Ba1 3.7572(16) 7
Na1 Se2 2.8068(10) 7
Na1 Se1 3.056(4) 5_656
Na1 Se4 3.198(4) 2
Na1 Na2 3.807(3) 1_556
Na1 Na2 3.807(3) 3_646
Na1 Ba1 4.060(3) 7
Na2 Se2 3.0133(7) 5_656
Na2 Se2 3.0133(7) 1_554
Na2 Se3 3.1172(7) 5_655
Na2 Se1 3.1940(7) 5_655
Na2 Na1 3.807(3) 5_656
Na2 Na1 3.807(3) 1_554
Na2 Ba1 3.9801(9) 5_655
